data_9004474
loop_
_publ_author_name
'Lam, A. E.'
'Groat, L. A.'
'Ercit, T. S.'

_publ_section_title
;
 The crystal structure of dugganite, Pb3Zn3TeAs2O14
;
_journal_name_full 'The Canadian Mineralogist'
_journal_page_first 823
_journal_page_last 830
_journal_volume 36
_journal_year 1998
_chemical_formula_sum 'As2 O14 Pb3 Te Zn3'
_chemical_name_mineral Dugganite
_space_group_IT_number 150
_symmetry_space_group_name_Hall 'P 3 2"'
_symmetry_space_group_name_H-M 'P 3 2 1'
_cell_angle_alpha 90
_cell_angle_beta 90
_cell_angle_gamma 120
_cell_formula_units_Z 1
_cell_length_a 8.460
_cell_length_b 8.460
_cell_length_c 5.206
_cell_volume 322.683
_database_code_amcsd 0005548
_exptl_crystal_density_diffrn 8.660
_cod_original_formula_sum 'Te As6 Pb3 Zn3 O18'
_cod_database_code 9004474

loop_
_space_group_symop_operation_xyz
x,y,z
y,x,-z
-y,x-y,z
-x,-x+y,-z
-x+y,-x,z
x-y,-y,-z

loop_
_atom_site_aniso_label
_atom_site_aniso_U_11
_atom_site_aniso_U_22
_atom_site_aniso_U_33
_atom_site_aniso_U_12
_atom_site_aniso_U_13
_atom_site_aniso_U_23
Te 0.03050 0.03050 0.01580 0.01530 0.00000 0.00000
As 0.02370 0.02370 0.03690 0.01190 0.00000 0.00000
Pb 0.03590 0.03800 0.03030 0.01900 0.00100 0.00200
Zn 0.03430 0.02860 0.02480 0.01430 -0.00070 -0.00140
O1 0.03250 0.03630 0.02470 0.01090 0.00430 -0.00500
O2 0.05020 0.06710 0.03980 0.00480 0.01780 -0.00770
O3 0.04070 0.04070 0.06680 0.02030 0.00000 0.00000

loop_
_atom_site_label
_atom_site_fract_x
_atom_site_fract_y
_atom_site_fract_z
Te 0.00000 0.00000 0.00000
As 0.33333 0.66667 0.52940
Pb 0.59472 0.00000 0.00000
Zn 0.24660 0.00000 0.50000
O1 0.12200 0.21200 0.21700
O2 0.46700 0.20000 0.33900
O3 0.33333 0.66667 0.23900

loop_
_cod_changelog_entry_id
_cod_changelog_entry_author
_cod_changelog_entry_date
_cod_changelog_entry_text
1 'Vaitkus, Antanas' 2024-01-03T18:40:00+02:00
;
 Corrected atom site coordinates and the summary chemical formula after
 consulting the updated version of AMCSD entry 0005548. Added the
 _cell_formula_units_Z data item.
;

loop_
_cod_related_entry_id
_cod_related_entry_database
_cod_related_entry_code
1 AMCSD 0005548
